data_4065133
loop_
_publ_author_name
'Braunschweig, Holger'
'Drisch, Michael'
'Friedrich, Maria'
'Kupfer, Thomas'
'Radacki, Krzysztof'

_publ_section_title
;
 Metal-Enriched [3]Trochrocenophanes: Bimetallic Metalloarenophanes by
 Coordination to Chelating Bis(phosphanyls)
;
_journal_issue 19
_journal_name_full Organometallics
_journal_page_first 5202
_journal_paper_doi 10.1021/om200577b
_journal_volume 30
_journal_year 2011
_chemical_formula_moiety 'C36 H54 Cr P2'
_chemical_formula_sum 'C36 H54 Cr P2'
_chemical_formula_weight 600.73
_chemical_name_common
;
?
;
_chemical_name_systematic
; 
?
;
_space_group_IT_number 14
_symmetry_cell_setting monoclinic
_symmetry_space_group_name_Hall '-P 2ybc'
_symmetry_space_group_name_H-M 'P 1 21/c 1'
_atom_sites_solution_hydrogens geom
_atom_sites_solution_primary direct
_atom_sites_solution_secondary difmap
_audit_creation_method SHELXL-97
_cell_angle_alpha 90.00
_cell_angle_beta 91.392(8)
_cell_angle_gamma 90.00
_cell_formula_units_Z 4
_cell_length_a 14.067(3)
_cell_length_b 19.872(4)
_cell_length_c 11.342(2)
_cell_measurement_reflns_used 3887
_cell_measurement_temperature 100(2)
_cell_measurement_theta_max 27.19
_cell_measurement_theta_min 2.50
_cell_volume 3169.6(11)
_computing_cell_refinement 'Saint+ ver. 7.68A (Bruker AXS)'
_computing_data_collection 'APEX2 ver. 2010.3 (Bruker AXS)'
_computing_data_reduction 'Saint+ ver. 7.68A (Bruker AXS)'
_computing_molecular_graphics 'XP ver. 5.1 (Bruker AXS, 1998)'
_computing_publication_material 'SHELXL-97 (Sheldrick, 2008)'
_computing_structure_refinement 'SHELXL-97 (Sheldrick, 1997)'
_computing_structure_solution 'SHELXS-97 (Sheldrick, 1990)'
_diffrn_ambient_temperature 100(2)
_diffrn_detector_area_resol_mean 8.333
_diffrn_measured_fraction_theta_full 1.000
_diffrn_measured_fraction_theta_max 0.997
_diffrn_measurement_device_type 'Bruker X8-APEX II'
_diffrn_measurement_method '\f and \w scans'
_diffrn_radiation_monochromator 'multi-layer mirror'
_diffrn_radiation_source 'rotating anode'
_diffrn_radiation_type MoK\a
_diffrn_radiation_wavelength 0.71073
_diffrn_reflns_av_R_equivalents 0.0000
_diffrn_reflns_av_sigmaI/netI 0.0279
_diffrn_reflns_limit_h_max 18
_diffrn_reflns_limit_h_min -18
_diffrn_reflns_limit_k_max 26
_diffrn_reflns_limit_k_min 0
_diffrn_reflns_limit_l_max 15
_diffrn_reflns_limit_l_min 0
_diffrn_reflns_number 8108
_diffrn_reflns_theta_full 26.00
_diffrn_reflns_theta_max 28.37
_diffrn_reflns_theta_min 1.77
_exptl_absorpt_coefficient_mu 0.486
_exptl_absorpt_correction_T_max 0.745687
_exptl_absorpt_correction_T_min 0.651527
_exptl_absorpt_correction_type multi-scan
_exptl_absorpt_process_details 'TwinAbs 2008/3 (Bruker 2008)'
_exptl_crystal_colour blue
_exptl_crystal_density_diffrn 1.259
_exptl_crystal_density_method 'not measured'
_exptl_crystal_description block
_exptl_crystal_F_000 1296
_exptl_crystal_size_max 0.17
_exptl_crystal_size_mid 0.11
_exptl_crystal_size_min 0.10
_refine_diff_density_max 0.636
_refine_diff_density_min -0.294
_refine_diff_density_rms 0.065
_refine_ls_extinction_method none
_refine_ls_goodness_of_fit_ref 1.093
_refine_ls_hydrogen_treatment constr
_refine_ls_matrix_type full
_refine_ls_number_parameters 353
_refine_ls_number_reflns 8108
_refine_ls_number_restraints 0
_refine_ls_restrained_S_all 1.093
_refine_ls_R_factor_all 0.0434
_refine_ls_R_factor_gt 0.0374
_refine_ls_shift/su_max 0.001
_refine_ls_shift/su_mean 0.000
_refine_ls_structure_factor_coef Fsqd
_refine_ls_weighting_details 'calc w=1/[\s^2^(Fo^2^)+(0.0357P)^2^+3.0854P] where P=(Fo^2^+2Fc^2^)/3'
_refine_ls_weighting_scheme calc
_refine_ls_wR_factor_gt 0.0895
_refine_ls_wR_factor_ref 0.0947
_reflns_number_gt 7610
_reflns_number_total 8108
_reflns_threshold_expression >2sigma(I)
_cod_data_source_file om200577b_si_001.cif
_cod_data_source_block 2
_cod_depositor_comments
;
The following automatic conversions were performed:

'_symmetry_cell_setting' value 'Monoclinic' changed to 'monoclinic'
according to /home/saulius/struct/CIF-dictionaries/cif_core.dic
dictionary named 'cif_core.dic' version 2.4.1 from 2010-06-29.

Automatic conversion script
Id: cif_fix_values 1715 2011-07-08 13:25:40Z adriana 
;
_cod_original_cell_volume 3169.5(10)
_cod_original_sg_symbol_H-M P2(1)/c
_cod_database_code 4065133

loop_
_symmetry_equiv_pos_as_xyz
'x, y, z'
'-x, y+1/2, -z+1/2'
'-x, -y, -z'
'x, -y-1/2, z-1/2'

loop_
_atom_site_label
_atom_site_type_symbol
_atom_site_fract_x
_atom_site_fract_y
_atom_site_fract_z
_atom_site_U_iso_or_equiv
_atom_site_adp_type
_atom_site_occupancy
_atom_site_symmetry_multiplicity
_atom_site_calc_flag
_atom_site_refinement_flags
Cr1 Cr 0.20266(2) 0.348515(14) 0.66323(3) 0.01091(7) Uani 1 1 d .
C1_1 C 0.31330(13) 0.27573(9) 0.61565(18) 0.0145(4) Uani 1 1 d .
C2_1 C 0.28678(14) 0.31454(10) 0.51412(18) 0.0155(4) Uani 1 1 d .
H2_1 H 0.3279 0.3430 0.4714 0.019 Uiso 1 1 calc R
C3_1 C 0.18888(14) 0.30368(10) 0.48764(18) 0.0166(4) Uani 1 1 d .
H3_1 H 0.1532 0.3237 0.4247 0.020 Uiso 1 1 calc R
C4_1 C 0.15365(14) 0.25788(10) 0.57135(19) 0.0164(4) Uani 1 1 d .
H4_1 H 0.0903 0.2414 0.5742 0.020 Uiso 1 1 calc R
C5_1 C 0.22955(13) 0.24089(10) 0.65027(19) 0.0160(4) Uani 1 1 d .
H5_1 H 0.2254 0.2112 0.7156 0.019 Uiso 1 1 calc R
C1_2 C 0.06526(13) 0.37958(9) 0.73379(17) 0.0131(3) Uani 1 1 d .
C2_2 C 0.12351(13) 0.35287(9) 0.82571(18) 0.0138(4) Uani 1 1 d .
H2_2 H 0.0921 0.3239 0.8788 0.017 Uiso 1 1 calc R
C3_2 C 0.22100(14) 0.36275(10) 0.85048(18) 0.0159(4) Uani 1 1 d .
H3_2 H 0.2469 0.3374 0.9146 0.019 Uiso 1 1 calc R
C4_2 C 0.28514(13) 0.40511(10) 0.79315(19) 0.0167(4) Uani 1 1 d .
H4_2 H 0.3481 0.4058 0.8255 0.020 Uiso 1 1 calc R
C5_2 C 0.26866(14) 0.44633(10) 0.6948(2) 0.0177(4) Uani 1 1 d .
H5_2 H 0.3214 0.4722 0.6702 0.021 Uiso 1 1 calc R
C6_2 C 0.18368(14) 0.45452(10) 0.62750(19) 0.0170(4) Uani 1 1 d .
H6_2 H 0.1871 0.4847 0.5627 0.020 Uiso 1 1 calc R
C7_2 C 0.09463(13) 0.42406(9) 0.64341(18) 0.0153(4) Uani 1 1 d .
H7_2 H 0.0472 0.4348 0.5853 0.018 Uiso 1 1 calc R
P1 P 0.42710(3) 0.26909(3) 0.69494(5) 0.01481(10) Uani 1 1 d .
C1_3 C 0.48890(13) 0.34539(10) 0.63943(18) 0.0147(4) Uani 1 1 d .
H1_3 H 0.4388 0.3809 0.6320 0.018 Uiso 1 1 calc R
C2_3 C 0.56078(14) 0.37174(11) 0.73284(19) 0.0188(4) Uani 1 1 d .
H2A_3 H 0.5297 0.3749 0.8100 0.023 Uiso 1 1 calc R
H2B_3 H 0.6145 0.3397 0.7411 0.023 Uiso 1 1 calc R
C3_3 C 0.59827(15) 0.44061(11) 0.6982(2) 0.0226(4) Uani 1 1 d .
H3A_3 H 0.6459 0.4559 0.7581 0.027 Uiso 1 1 calc R
H3B_3 H 0.5453 0.4734 0.6964 0.027 Uiso 1 1 calc R
C4_3 C 0.64366(16) 0.43841(12) 0.5777(2) 0.0258(5) Uani 1 1 d .
H4A_3 H 0.6634 0.4844 0.5552 0.031 Uiso 1 1 calc R
H4B_3 H 0.7013 0.4098 0.5822 0.031 Uiso 1 1 calc R
C5_3 C 0.57511(16) 0.41063(11) 0.4839(2) 0.0217(4) Uani 1 1 d .
H5A_3 H 0.6086 0.4063 0.4085 0.026 Uiso 1 1 calc R
H5B_3 H 0.5220 0.4427 0.4716 0.026 Uiso 1 1 calc R
C6_3 C 0.53501(14) 0.34199(10) 0.51849(19) 0.0169(4) Uani 1 1 d .
H6A_3 H 0.5869 0.3083 0.5208 0.020 Uiso 1 1 calc R
H6B_3 H 0.4871 0.3274 0.4584 0.020 Uiso 1 1 calc R
C1_4 C 0.48448(14) 0.19853(10) 0.61552(19) 0.0167(4) Uani 1 1 d .
H1_4 H 0.4840 0.2087 0.5292 0.020 Uiso 1 1 calc R
C2_4 C 0.58791(14) 0.19026(11) 0.6603(2) 0.0214(4) Uani 1 1 d .
H2A_4 H 0.6238 0.2320 0.6442 0.026 Uiso 1 1 calc R
H2B_4 H 0.5889 0.1830 0.7466 0.026 Uiso 1 1 calc R
C3_4 C 0.63593(16) 0.13084(12) 0.6002(2) 0.0274(5) Uani 1 1 d .
H3A_4 H 0.6393 0.1396 0.5145 0.033 Uiso 1 1 calc R
H3B_4 H 0.7017 0.1259 0.6321 0.033 Uiso 1 1 calc R
C4_4 C 0.58116(18) 0.06615(11) 0.6204(2) 0.0278(5) Uani 1 1 d .
H4A_4 H 0.5835 0.0549 0.7055 0.033 Uiso 1 1 calc R
H4B_4 H 0.6114 0.0289 0.5772 0.033 Uiso 1 1 calc R
C5_4 C 0.47768(16) 0.07315(11) 0.5785(2) 0.0226(4) Uani 1 1 d .
H5A_4 H 0.4427 0.0315 0.5978 0.027 Uiso 1 1 calc R
H5B_4 H 0.4752 0.0788 0.4918 0.027 Uiso 1 1 calc R
C6_4 C 0.42925(16) 0.13330(10) 0.6360(2) 0.0210(4) Uani 1 1 d .
H6A_4 H 0.4248 0.1252 0.7219 0.025 Uiso 1 1 calc R
H6B_4 H 0.3639 0.1381 0.6028 0.025 Uiso 1 1 calc R
P2 P -0.06002(3) 0.35297(2) 0.70994(5) 0.01314(10) Uani 1 1 d .
C1_5 C -0.07955(13) 0.28331(9) 0.81580(19) 0.0145(4) Uani 1 1 d .
H1_5 H -0.0510 0.2958 0.8944 0.017 Uiso 1 1 calc R
C2_5 C -0.03331(14) 0.21806(10) 0.77297(19) 0.0169(4) Uani 1 1 d .
H2A_5 H -0.0580 0.2073 0.6927 0.020 Uiso 1 1 calc R
H2B_5 H 0.0363 0.2247 0.7686 0.020 Uiso 1 1 calc R
C3_5 C -0.05350(15) 0.15916(10) 0.8554(2) 0.0201(4) Uani 1 1 d .
H3A_5 H -0.0248 0.1177 0.8234 0.024 Uiso 1 1 calc R
H3B_5 H -0.0235 0.1681 0.9337 0.024 Uiso 1 1 calc R
C4_5 C -0.16002(16) 0.14827(11) 0.8693(2) 0.0248(5) Uani 1 1 d .
H4A_5 H -0.1890 0.1338 0.7930 0.030 Uiso 1 1 calc R
H4B_5 H -0.1705 0.1122 0.9278 0.030 Uiso 1 1 calc R
C5_5 C -0.20739(15) 0.21270(11) 0.9097(2) 0.0241(4) Uani 1 1 d .
H5A_5 H -0.1843 0.2237 0.9906 0.029 Uiso 1 1 calc R
H5B_5 H -0.2769 0.2055 0.9123 0.029 Uiso 1 1 calc R
C6_5 C -0.18730(13) 0.27193(10) 0.8285(2) 0.0200(4) Uani 1 1 d .
H6A_5 H -0.2165 0.3131 0.8607 0.024 Uiso 1 1 calc R
H6B_5 H -0.2167 0.2633 0.7497 0.024 Uiso 1 1 calc R
C1_6 C -0.12204(13) 0.42461(10) 0.78255(18) 0.0148(4) Uani 1 1 d .
H1_6 H -0.1915 0.4138 0.7781 0.018 Uiso 1 1 calc R
C2_6 C -0.09747(15) 0.43688(10) 0.91300(19) 0.0189(4) Uani 1 1 d .
H2A_6 H -0.1104 0.3955 0.9585 0.023 Uiso 1 1 calc R
H2B_6 H -0.0289 0.4472 0.9222 0.023 Uiso 1 1 calc R
C3_6 C -0.15538(17) 0.49500(11) 0.9619(2) 0.0238(4) Uani 1 1 d .
H3A_6 H -0.2235 0.4824 0.9611 0.029 Uiso 1 1 calc R
H3B_6 H -0.1352 0.5034 1.0449 0.029 Uiso 1 1 calc R
C4_6 C -0.14304(17) 0.55924(11) 0.8906(2) 0.0230(4) Uani 1 1 d .
H4A_6 H -0.1848 0.5948 0.9218 0.028 Uiso 1 1 calc R
H4B_6 H -0.0764 0.5749 0.8989 0.028 Uiso 1 1 calc R
C5_6 C -0.16749(15) 0.54757(10) 0.7611(2) 0.0206(4) Uani 1 1 d .
H5A_6 H -0.1545 0.5891 0.7159 0.025 Uiso 1 1 calc R
H5B_6 H -0.2361 0.5372 0.7517 0.025 Uiso 1 1 calc R
C6_6 C -0.10928(14) 0.48947(10) 0.71162(19) 0.0182(4) Uani 1 1 d .
H6A_6 H -0.0412 0.5021 0.7131 0.022 Uiso 1 1 calc R
H6B_6 H -0.1292 0.4814 0.6285 0.022 Uiso 1 1 calc R

loop_
_atom_site_aniso_label
_atom_site_aniso_U_11
_atom_site_aniso_U_22
_atom_site_aniso_U_33
_atom_site_aniso_U_23
_atom_site_aniso_U_13
_atom_site_aniso_U_12
Cr1 0.00933(13) 0.01111(13) 0.01239(14) 0.00014(11) 0.00212(12) -0.00104(10)
C1_1 0.0124(8) 0.0138(8) 0.0173(9) -0.0020(7) 0.0044(7) 0.0005(7)
C2_1 0.0133(8) 0.0176(9) 0.0156(9) -0.0014(8) 0.0022(7) 0.0000(7)
C3_1 0.0139(8) 0.0208(9) 0.0151(9) -0.0017(7) 0.0018(7) 0.0010(7)
C4_1 0.0144(8) 0.0169(9) 0.0182(9) -0.0065(8) 0.0035(8) -0.0020(7)
C5_1 0.0181(9) 0.0134(8) 0.0167(9) -0.0024(7) 0.0045(8) -0.0020(7)
C1_2 0.0127(8) 0.0107(8) 0.0158(9) -0.0009(7) 0.0026(7) 0.0008(6)
C2_2 0.0133(8) 0.0136(8) 0.0148(9) -0.0013(7) 0.0040(7) -0.0001(6)
C3_2 0.0141(8) 0.0183(9) 0.0154(9) -0.0020(8) 0.0029(7) 0.0015(7)
C4_2 0.0136(8) 0.0169(9) 0.0194(9) -0.0069(8) 0.0007(7) -0.0017(7)
C5_2 0.0147(8) 0.0134(8) 0.0253(10) -0.0037(8) 0.0055(8) -0.0036(7)
C6_2 0.0175(9) 0.0124(8) 0.0213(10) 0.0019(7) 0.0040(8) -0.0012(7)
C7_2 0.0152(8) 0.0134(8) 0.0174(9) 0.0019(8) 0.0029(7) 0.0029(7)
P1 0.0134(2) 0.0160(2) 0.0151(2) 0.00024(18) 0.00183(19) 0.00109(17)
C1_3 0.0135(8) 0.0163(9) 0.0146(9) -0.0021(7) 0.0027(7) -0.0007(7)
C2_3 0.0149(9) 0.0245(10) 0.0170(9) -0.0040(8) 0.0006(8) -0.0022(8)
C3_3 0.0184(9) 0.0258(10) 0.0237(11) -0.0067(9) 0.0014(8) -0.0053(8)
C4_3 0.0219(10) 0.0274(11) 0.0282(12) -0.0030(10) 0.0072(9) -0.0085(8)
C5_3 0.0236(10) 0.0207(10) 0.0209(10) -0.0009(8) 0.0060(9) -0.0023(8)
C6_3 0.0147(8) 0.0183(9) 0.0178(9) -0.0018(8) 0.0041(7) 0.0001(7)
C1_4 0.0156(9) 0.0163(9) 0.0182(9) 0.0009(8) 0.0006(7) 0.0035(7)
C2_4 0.0184(9) 0.0209(9) 0.0246(10) -0.0014(9) -0.0024(8) 0.0060(7)
C3_4 0.0211(10) 0.0299(11) 0.0309(12) -0.0058(10) -0.0038(9) 0.0102(9)
C4_4 0.0350(12) 0.0220(10) 0.0261(11) -0.0018(9) -0.0066(10) 0.0129(9)
C5_4 0.0305(11) 0.0154(9) 0.0218(11) 0.0007(8) 0.0018(9) 0.0032(8)
C6_4 0.0230(10) 0.0171(9) 0.0230(10) 0.0013(8) 0.0036(9) 0.0012(8)
P2 0.0119(2) 0.0130(2) 0.0146(2) 0.00050(18) 0.00114(18) 0.00027(16)
C1_5 0.0120(8) 0.0145(8) 0.0170(9) 0.0000(7) 0.0011(7) -0.0013(6)
C2_5 0.0172(8) 0.0137(8) 0.0199(10) -0.0009(8) 0.0042(8) 0.0002(7)
C3_5 0.0197(9) 0.0140(8) 0.0267(11) 0.0030(8) 0.0042(8) 0.0010(7)
C4_5 0.0226(10) 0.0193(10) 0.0325(12) 0.0060(9) 0.0011(9) -0.0063(8)
C5_5 0.0146(9) 0.0256(10) 0.0323(12) 0.0076(9) 0.0060(9) -0.0037(8)
C6_5 0.0116(8) 0.0205(9) 0.0280(11) 0.0056(9) 0.0036(8) -0.0006(7)
C1_6 0.0122(8) 0.0138(8) 0.0184(9) -0.0003(7) 0.0016(7) 0.0023(6)
C2_6 0.0216(9) 0.0177(9) 0.0173(9) 0.0007(8) 0.0006(8) 0.0035(7)
C3_6 0.0275(11) 0.0220(10) 0.0221(10) -0.0007(9) 0.0058(9) 0.0064(9)
C4_6 0.0265(10) 0.0150(9) 0.0275(11) -0.0045(9) 0.0021(9) 0.0043(8)
C5_6 0.0201(9) 0.0132(8) 0.0284(11) 0.0024(8) 0.0000(9) 0.0040(7)
C6_6 0.0190(9) 0.0152(9) 0.0206(10) 0.0016(8) 0.0022(8) 0.0028(7)

loop_
_atom_type_symbol
_atom_type_description
_atom_type_scat_dispersion_real
_atom_type_scat_dispersion_imag
_atom_type_scat_source
C C 0.0033 0.0016 'International Tables Vol C Tables 4.2.6.8 and 6.1.1.4'
H H 0.0000 0.0000 'International Tables Vol C Tables 4.2.6.8 and 6.1.1.4'
Cr Cr 0.3209 0.6236 'International Tables Vol C Tables 4.2.6.8 and 6.1.1.4'
P P 0.1023 0.0942 'International Tables Vol C Tables 4.2.6.8 and 6.1.1.4'

loop_
_geom_angle_atom_site_label_1
_geom_angle_atom_site_label_2
_geom_angle_atom_site_label_3
_geom_angle
C7_2 Cr1 C3_2 94.54(8)
C7_2 Cr1 C6_2 38.15(7)
C3_2 Cr1 C6_2 93.91(8)
C7_2 Cr1 C4_2 94.26(8)
C3_2 Cr1 C4_2 37.96(7)
C6_2 Cr1 C4_2 71.54(8)
C7_2 Cr1 C5_1 143.56(8)
C3_2 Cr1 C5_1 100.31(8)
C6_2 Cr1 C5_1 164.99(8)
C4_2 Cr1 C5_1 117.67(8)
C7_2 Cr1 C2_2 71.66(7)
C3_2 Cr1 C2_2 37.92(7)
C6_2 Cr1 C2_2 93.24(7)
C4_2 Cr1 C2_2 71.36(7)
C5_1 Cr1 C2_2 100.92(7)
C7_2 Cr1 C5_2 71.99(8)
C3_2 Cr1 C5_2 71.34(8)
C6_2 Cr1 C5_2 37.97(8)
C4_2 Cr1 C5_2 37.52(8)
C5_1 Cr1 C5_2 144.37(7)
C2_2 Cr1 C5_2 92.86(7)
C7_2 Cr1 C4_1 108.22(8)
C3_2 Cr1 C4_1 127.46(8)
C6_2 Cr1 C4_1 132.72(8)
C4_2 Cr1 C4_1 155.46(8)
C5_1 Cr1 C4_1 37.93(8)
C2_2 Cr1 C4_1 105.94(7)
C5_2 Cr1 C4_1 160.38(8)
C7_2 Cr1 C3_1 98.22(8)
C3_2 Cr1 C3_1 163.45(8)
C6_2 Cr1 C3_1 102.63(8)
C4_2 Cr1 C3_1 149.86(7)
C5_1 Cr1 C3_1 63.25(8)
C2_2 Cr1 C3_1 138.70(7)
C5_2 Cr1 C3_1 122.77(8)
C4_1 Cr1 C3_1 37.74(8)
C7_2 Cr1 C2_1 121.92(8)
C3_2 Cr1 C2_1 138.35(8)
C6_2 Cr1 C2_1 102.82(8)
C4_2 Cr1 C2_1 113.19(7)
C5_1 Cr1 C2_1 63.12(7)
C2_2 Cr1 C2_1 163.93(7)
C5_2 Cr1 C2_1 99.53(8)
C4_1 Cr1 C2_1 63.15(7)
C3_1 Cr1 C2_1 37.80(7)
C7_2 Cr1 C1_2 38.22(7)
C3_2 Cr1 C1_2 71.89(7)
C6_2 Cr1 C1_2 71.86(7)
C4_2 Cr1 C1_2 93.88(7)
C5_1 Cr1 C1_2 117.14(7)
C2_2 Cr1 C1_2 37.69(7)
C5_2 Cr1 C1_2 93.69(7)
C4_1 Cr1 C1_2 97.77(7)
C3_1 Cr1 C1_2 112.76(7)
C2_1 Cr1 C1_2 149.60(8)
C7_2 Cr1 C1_1 159.69(8)
C3_2 Cr1 C1_1 105.06(8)
C6_2 Cr1 C1_1 132.80(7)
C4_2 Cr1 C1_1 97.90(8)
C5_1 Cr1 C1_1 38.10(7)
C2_2 Cr1 C1_1 127.78(7)
C5_2 Cr1 C1_1 108.98(7)
C4_1 Cr1 C1_1 63.77(7)
C3_1 Cr1 C1_1 63.67(8)
C2_1 Cr1 C1_1 37.92(7)
C1_2 Cr1 C1_1 155.07(7)
C2_1 C1_1 C5_1 106.39(17)
C2_1 C1_1 P1 130.28(15)
C5_1 C1_1 P1 123.33(16)
C2_1 C1_1 Cr1 70.75(11)
C5_1 C1_1 Cr1 70.04(11)
P1 C1_1 Cr1 122.99(10)
C3_1 C2_1 C1_1 108.77(17)
C3_1 C2_1 Cr1 70.80(11)
C1_1 C2_1 Cr1 71.33(11)
C3_1 C2_1 H2_1 125.6
C1_1 C2_1 H2_1 125.6
Cr1 C2_1 H2_1 123.9
C4_1 C3_1 C2_1 108.07(18)
C4_1 C3_1 Cr1 71.05(12)
C2_1 C3_1 Cr1 71.40(12)
C4_1 C3_1 H3_1 126.0
C2_1 C3_1 H3_1 126.0
Cr1 C3_1 H3_1 123.2
C3_1 C4_1 C5_1 107.85(17)
C3_1 C4_1 Cr1 71.20(11)
C5_1 C4_1 Cr1 70.79(11)
C3_1 C4_1 H4_1 126.1
C5_1 C4_1 H4_1 126.1
Cr1 C4_1 H4_1 123.6
C4_1 C5_1 C1_1 108.93(18)
C4_1 C5_1 Cr1 71.29(11)
C1_1 C5_1 Cr1 71.86(11)
C4_1 C5_1 H5_1 125.5
C1_1 C5_1 H5_1 125.5
Cr1 C5_1 H5_1 122.9
C2_2 C1_2 C7_2 126.26(17)
C2_2 C1_2 P2 122.17(14)
C7_2 C1_2 P2 111.34(14)
C2_2 C1_2 Cr1 70.37(11)
C7_2 C1_2 Cr1 68.83(10)
P2 C1_2 Cr1 135.08(10)
C3_2 C2_2 C1_2 129.75(18)
C3_2 C2_2 Cr1 70.04(11)
C1_2 C2_2 Cr1 71.94(11)
C3_2 C2_2 H2_2 115.1
C1_2 C2_2 H2_2 115.1
Cr1 C2_2 H2_2 140.1
C4_2 C3_2 C2_2 128.69(19)
C4_2 C3_2 Cr1 71.64(12)
C2_2 C3_2 Cr1 72.04(12)
C4_2 C3_2 H3_2 115.7
C2_2 C3_2 H3_2 115.7
Cr1 C3_2 H3_2 136.0
C5_2 C4_2 C3_2 128.61(18)
C5_2 C4_2 Cr1 71.72(12)
C3_2 C4_2 Cr1 70.40(12)
C5_2 C4_2 H4_2 115.7
C3_2 C4_2 H4_2 115.7
Cr1 C4_2 H4_2 138.5
C4_2 C5_2 C6_2 128.35(18)
C4_2 C5_2 Cr1 70.76(11)
C6_2 C5_2 Cr1 70.26(11)
C4_2 C5_2 H5_2 115.8
C6_2 C5_2 H5_2 115.8
Cr1 C5_2 H5_2 140.0
C7_2 C6_2 C5_2 128.74(19)
C7_2 C6_2 Cr1 70.30(11)
C5_2 C6_2 Cr1 71.77(11)
C7_2 C6_2 H6_2 115.6
C5_2 C6_2 H6_2 115.6
Cr1 C6_2 H6_2 138.7
C6_2 C7_2 C1_2 129.41(19)
C6_2 C7_2 Cr1 71.56(11)
C1_2 C7_2 Cr1 72.95(11)
C6_2 C7_2 H7_2 115.3
C1_2 C7_2 H7_2 115.3
Cr1 C7_2 H7_2 135.5
C1_1 P1 C1_4 101.64(9)
C1_1 P1 C1_3 100.70(9)
C1_4 P1 C1_3 103.76(9)
C6_3 C1_3 C2_3 110.24(16)
C6_3 C1_3 P1 118.50(14)
C2_3 C1_3 P1 110.38(14)
C6_3 C1_3 H1_3 105.6
C2_3 C1_3 H1_3 105.6
P1 C1_3 H1_3 105.6
C3_3 C2_3 C1_3 110.77(18)
C3_3 C2_3 H2A_3 109.5
C1_3 C2_3 H2A_3 109.5
C3_3 C2_3 H2B_3 109.5
C1_3 C2_3 H2B_3 109.5
H2A_3 C2_3 H2B_3 108.1
C2_3 C3_3 C4_3 111.17(18)
C2_3 C3_3 H3A_3 109.4
C4_3 C3_3 H3A_3 109.4
C2_3 C3_3 H3B_3 109.4
C4_3 C3_3 H3B_3 109.4
H3A_3 C3_3 H3B_3 108.0
C5_3 C4_3 C3_3 111.42(18)
C5_3 C4_3 H4A_3 109.3
C3_3 C4_3 H4A_3 109.3
C5_3 C4_3 H4B_3 109.3
C3_3 C4_3 H4B_3 109.3
H4A_3 C4_3 H4B_3 108.0
C4_3 C5_3 C6_3 112.05(19)
C4_3 C5_3 H5A_3 109.2
C6_3 C5_3 H5A_3 109.2
C4_3 C5_3 H5B_3 109.2
C6_3 C5_3 H5B_3 109.2
H5A_3 C5_3 H5B_3 107.9
C5_3 C6_3 C1_3 110.87(17)
C5_3 C6_3 H6A_3 109.5
C1_3 C6_3 H6A_3 109.5
C5_3 C6_3 H6B_3 109.5
C1_3 C6_3 H6B_3 109.5
H6A_3 C6_3 H6B_3 108.1
C6_4 C1_4 C2_4 109.80(17)
C6_4 C1_4 P1 109.66(14)
C2_4 C1_4 P1 109.80(14)
C6_4 C1_4 H1_4 109.2
C2_4 C1_4 H1_4 109.2
P1 C1_4 H1_4 109.2
C3_4 C2_4 C1_4 111.12(18)
C3_4 C2_4 H2A_4 109.4
C1_4 C2_4 H2A_4 109.4
C3_4 C2_4 H2B_4 109.4
C1_4 C2_4 H2B_4 109.4
H2A_4 C2_4 H2B_4 108.0
C4_4 C3_4 C2_4 110.82(19)
C4_4 C3_4 H3A_4 109.5
C2_4 C3_4 H3A_4 109.5
C4_4 C3_4 H3B_4 109.5
C2_4 C3_4 H3B_4 109.5
H3A_4 C3_4 H3B_4 108.1
C3_4 C4_4 C5_4 111.06(18)
C3_4 C4_4 H4A_4 109.4
C5_4 C4_4 H4A_4 109.4
C3_4 C4_4 H4B_4 109.4
C5_4 C4_4 H4B_4 109.4
H4A_4 C4_4 H4B_4 108.0
C4_4 C5_4 C6_4 111.70(19)
C4_4 C5_4 H5A_4 109.3
C6_4 C5_4 H5A_4 109.3
C4_4 C5_4 H5B_4 109.3
C6_4 C5_4 H5B_4 109.3
H5A_4 C5_4 H5B_4 107.9
C5_4 C6_4 C1_4 111.33(18)
C5_4 C6_4 H6A_4 109.4
C1_4 C6_4 H6A_4 109.4
C5_4 C6_4 H6B_4 109.4
C1_4 C6_4 H6B_4 109.4
H6A_4 C6_4 H6B_4 108.0
C1_2 P2 C1_5 105.87(9)
C1_2 P2 C1_6 99.82(8)
C1_5 P2 C1_6 101.81(9)
C2_5 C1_5 C6_5 109.31(16)
C2_5 C1_5 P2 110.76(14)
C6_5 C1_5 P2 109.31(13)
C2_5 C1_5 H1_5 109.1
C6_5 C1_5 H1_5 109.1
P2 C1_5 H1_5 109.1
C3_5 C2_5 C1_5 111.52(17)
C3_5 C2_5 H2A_5 109.3
C1_5 C2_5 H2A_5 109.3
C3_5 C2_5 H2B_5 109.3
C1_5 C2_5 H2B_5 109.3
H2A_5 C2_5 H2B_5 108.0
C4_5 C3_5 C2_5 111.69(18)
C4_5 C3_5 H3A_5 109.3
C2_5 C3_5 H3A_5 109.3
C4_5 C3_5 H3B_5 109.3
C2_5 C3_5 H3B_5 109.3
H3A_5 C3_5 H3B_5 107.9
C5_5 C4_5 C3_5 110.53(17)
C5_5 C4_5 H4A_5 109.5
C3_5 C4_5 H4A_5 109.5
C5_5 C4_5 H4B_5 109.5
C3_5 C4_5 H4B_5 109.5
H4A_5 C4_5 H4B_5 108.1
C4_5 C5_5 C6_5 112.29(19)
C4_5 C5_5 H5A_5 109.1
C6_5 C5_5 H5A_5 109.1
C4_5 C5_5 H5B_5 109.1
C6_5 C5_5 H5B_5 109.1
H5A_5 C5_5 H5B_5 107.9
C5_5 C6_5 C1_5 111.49(17)
C5_5 C6_5 H6A_5 109.3
C1_5 C6_5 H6A_5 109.3
C5_5 C6_5 H6B_5 109.3
C1_5 C6_5 H6B_5 109.3
H6A_5 C6_5 H6B_5 108.0
C2_6 C1_6 C6_6 110.30(17)
C2_6 C1_6 P2 116.73(14)
C6_6 C1_6 P2 110.31(14)
C2_6 C1_6 H1_6 106.3
C6_6 C1_6 H1_6 106.3
P2 C1_6 H1_6 106.3
C3_6 C2_6 C1_6 111.24(17)
C3_6 C2_6 H2A_6 109.4
C1_6 C2_6 H2A_6 109.4
C3_6 C2_6 H2B_6 109.4
C1_6 C2_6 H2B_6 109.4
H2A_6 C2_6 H2B_6 108.0
C4_6 C3_6 C2_6 111.85(18)
C4_6 C3_6 H3A_6 109.2
C2_6 C3_6 H3A_6 109.2
C4_6 C3_6 H3B_6 109.2
C2_6 C3_6 H3B_6 109.2
H3A_6 C3_6 H3B_6 107.9
C5_6 C4_6 C3_6 111.09(18)
C5_6 C4_6 H4A_6 109.4
C3_6 C4_6 H4A_6 109.4
C5_6 C4_6 H4B_6 109.4
C3_6 C4_6 H4B_6 109.4
H4A_6 C4_6 H4B_6 108.0
C4_6 C5_6 C6_6 111.05(18)
C4_6 C5_6 H5A_6 109.4
C6_6 C5_6 H5A_6 109.4
C4_6 C5_6 H5B_6 109.4
C6_6 C5_6 H5B_6 109.4
H5A_6 C5_6 H5B_6 108.0
C5_6 C6_6 C1_6 111.83(17)
C5_6 C6_6 H6A_6 109.3
C1_6 C6_6 H6A_6 109.3
C5_6 C6_6 H6B_6 109.3
C1_6 C6_6 H6B_6 109.3
H6A_6 C6_6 H6B_6 107.9

loop_
_geom_bond_atom_site_label_1
_geom_bond_atom_site_label_2
_geom_bond_distance
Cr1 C7_2 2.1441(19)
Cr1 C3_2 2.152(2)
Cr1 C6_2 2.160(2)
Cr1 C4_2 2.168(2)
Cr1 C5_1 2.1775(19)
Cr1 C2_2 2.178(2)
Cr1 C5_2 2.1800(19)
Cr1 C4_1 2.184(2)
Cr1 C3_1 2.186(2)
Cr1 C2_1 2.194(2)
Cr1 C1_2 2.1982(19)
Cr1 C1_1 2.2016(19)
C1_1 C2_1 1.428(3)
C1_1 C5_1 1.430(3)
C1_1 P1 1.822(2)
C2_1 C3_1 1.419(3)
C2_1 H2_1 0.9500
C3_1 C4_1 1.413(3)
C3_1 H3_1 0.9500
C4_1 C5_1 1.417(3)
C4_1 H4_1 0.9500
C5_1 H5_1 0.9500
C1_2 C2_2 1.414(3)
C1_2 C7_2 1.422(3)
C1_2 P2 1.8535(19)
C2_2 C3_2 1.407(3)
C2_2 H2_2 0.9500
C3_2 C4_2 1.405(3)
C3_2 H3_2 0.9500
C4_2 C5_2 1.398(3)
C4_2 H4_2 0.9500
C5_2 C6_2 1.412(3)
C5_2 H5_2 0.9500
C6_2 C7_2 1.407(3)
C6_2 H6_2 0.9500
C7_2 H7_2 0.9500
P1 C1_4 1.861(2)
P1 C1_3 1.865(2)
C1_3 C6_3 1.533(3)
C1_3 C2_3 1.538(3)
C1_3 H1_3 1.0000
C2_3 C3_3 1.522(3)
C2_3 H2A_3 0.9900
C2_3 H2B_3 0.9900
C3_3 C4_3 1.523(3)
C3_3 H3A_3 0.9900
C3_3 H3B_3 0.9900
C4_3 C5_3 1.522(3)
C4_3 H4A_3 0.9900
C4_3 H4B_3 0.9900
C5_3 C6_3 1.531(3)
C5_3 H5A_3 0.9900
C5_3 H5B_3 0.9900
C6_3 H6A_3 0.9900
C6_3 H6B_3 0.9900
C1_4 C6_4 1.532(3)
C1_4 C2_4 1.538(3)
C1_4 H1_4 1.0000
C2_4 C3_4 1.529(3)
C2_4 H2A_4 0.9900
C2_4 H2B_4 0.9900
C3_4 C4_4 1.519(4)
C3_4 H3A_4 0.9900
C3_4 H3B_4 0.9900
C4_4 C5_4 1.527(3)
C4_4 H4A_4 0.9900
C4_4 H4B_4 0.9900
C5_4 C6_4 1.530(3)
C5_4 H5A_4 0.9900
C5_4 H5B_4 0.9900
C6_4 H6A_4 0.9900
C6_4 H6B_4 0.9900
P2 C1_5 1.857(2)
P2 C1_6 1.871(2)
C1_5 C2_5 1.535(3)
C1_5 C6_5 1.543(3)
C1_5 H1_5 1.0000
C2_5 C3_5 1.529(3)
C2_5 H2A_5 0.9900
C2_5 H2B_5 0.9900
C3_5 C4_5 1.526(3)
C3_5 H3A_5 0.9900
C3_5 H3B_5 0.9900
C4_5 C5_5 1.519(3)
C4_5 H4A_5 0.9900
C4_5 H4B_5 0.9900
C5_5 C6_5 1.525(3)
C5_5 H5A_5 0.9900
C5_5 H5B_5 0.9900
C6_5 H6A_5 0.9900
C6_5 H6B_5 0.9900
C1_6 C2_6 1.531(3)
C1_6 C6_6 1.532(3)
C1_6 H1_6 1.0000
C2_6 C3_6 1.526(3)
C2_6 H2A_6 0.9900
C2_6 H2B_6 0.9900
C3_6 C4_6 1.524(3)
C3_6 H3A_6 0.9900
C3_6 H3B_6 0.9900
C4_6 C5_6 1.518(3)
C4_6 H4A_6 0.9900
C4_6 H4B_6 0.9900
C5_6 C6_6 1.530(3)
C5_6 H5A_6 0.9900
C5_6 H5B_6 0.9900
C6_6 H6A_6 0.9900
C6_6 H6B_6 0.9900

loop_
_geom_torsion_atom_site_label_1
_geom_torsion_atom_site_label_2
_geom_torsion_atom_site_label_3
_geom_torsion_atom_site_label_4
_geom_torsion
C7_2 Cr1 C1_1 C2_1 8.3(3)
C3_2 Cr1 C1_1 C2_1 -156.05(11)
C6_2 Cr1 C1_1 C2_1 -45.83(16)
C4_2 Cr1 C1_1 C2_1 -117.95(12)
C5_1 Cr1 C1_1 C2_1 116.41(17)
C2_2 Cr1 C1_1 C2_1 169.54(11)
C5_2 Cr1 C1_1 C2_1 -80.99(13)
C4_1 Cr1 C1_1 C2_1 79.23(12)
C3_1 Cr1 C1_1 C2_1 36.94(11)
C1_2 Cr1 C1_1 C2_1 124.60(18)
C7_2 Cr1 C1_1 C5_1 -108.1(2)
C3_2 Cr1 C1_1 C5_1 87.55(13)
C6_2 Cr1 C1_1 C5_1 -162.24(12)
C4_2 Cr1 C1_1 C5_1 125.64(13)
C2_2 Cr1 C1_1 C5_1 53.14(15)
C5_2 Cr1 C1_1 C5_1 162.61(12)
C4_1 Cr1 C1_1 C5_1 -37.18(12)
C3_1 Cr1 C1_1 C5_1 -79.47(13)
C2_1 Cr1 C1_1 C5_1 -116.41(17)
C1_2 Cr1 C1_1 C5_1 8.2(2)
C7_2 Cr1 C1_1 P1 134.44(19)
C3_2 Cr1 C1_1 P1 -29.91(13)
C6_2 Cr1 C1_1 P1 80.30(15)
C4_2 Cr1 C1_1 P1 8.19(13)
C5_1 Cr1 C1_1 P1 -117.46(18)
C2_2 Cr1 C1_1 P1 -64.32(14)
C5_2 Cr1 C1_1 P1 45.15(14)
C4_1 Cr1 C1_1 P1 -154.64(15)
C3_1 Cr1 C1_1 P1 163.07(14)
C2_1 Cr1 C1_1 P1 126.14(17)
C1_2 Cr1 C1_1 P1 -109.26(18)
C5_1 C1_1 C2_1 C3_1 0.1(2)
P1 C1_1 C2_1 C3_1 -178.61(15)
Cr1 C1_1 C2_1 C3_1 -61.22(14)
C5_1 C1_1 C2_1 Cr1 61.34(13)
P1 C1_1 C2_1 Cr1 -117.40(17)
C7_2 Cr1 C2_1 C3_1 -58.11(14)
C3_2 Cr1 C2_1 C3_1 154.66(12)
C6_2 Cr1 C2_1 C3_1 -94.16(13)
C4_2 Cr1 C2_1 C3_1 -169.34(12)
C5_1 Cr1 C2_1 C3_1 80.22(13)
C2_2 Cr1 C2_1 C3_1 87.3(3)
C5_2 Cr1 C2_1 C3_1 -132.75(12)
C4_1 Cr1 C2_1 C3_1 37.49(12)
C1_2 Cr1 C2_1 C3_1 -18.2(2)
C1_1 Cr1 C2_1 C3_1 118.51(17)
C7_2 Cr1 C2_1 C1_1 -176.61(11)
C3_2 Cr1 C2_1 C1_1 36.15(17)
C6_2 Cr1 C2_1 C1_1 147.33(12)
C4_2 Cr1 C2_1 C1_1 72.15(13)
C5_1 Cr1 C2_1 C1_1 -38.29(11)
C2_2 Cr1 C2_1 C1_1 -31.2(3)
C5_2 Cr1 C2_1 C1_1 108.74(12)
C4_1 Cr1 C2_1 C1_1 -81.02(12)
C3_1 Cr1 C2_1 C1_1 -118.51(17)
C1_2 Cr1 C2_1 C1_1 -136.73(14)
C1_1 C2_1 C3_1 C4_1 -0.4(2)
Cr1 C2_1 C3_1 C4_1 -61.96(14)
C1_1 C2_1 C3_1 Cr1 61.55(14)
C7_2 Cr1 C3_1 C4_1 -109.24(12)
C3_2 Cr1 C3_1 C4_1 30.8(3)
C6_2 Cr1 C3_1 C4_1 -147.80(12)
C4_2 Cr1 C3_1 C4_1 137.28(15)
C5_1 Cr1 C3_1 C4_1 37.64(11)
C2_2 Cr1 C3_1 C4_1 -37.74(17)
C5_2 Cr1 C3_1 C4_1 176.93(11)
C2_1 Cr1 C3_1 C4_1 117.49(17)
C1_2 Cr1 C3_1 C4_1 -72.39(13)
C1_1 Cr1 C3_1 C4_1 80.44(12)
C7_2 Cr1 C3_1 C2_1 133.27(12)
C3_2 Cr1 C3_1 C2_1 -86.7(3)
C6_2 Cr1 C3_1 C2_1 94.71(12)
C4_2 Cr1 C3_1 C2_1 19.8(2)
C5_1 Cr1 C3_1 C2_1 -79.85(12)
C2_2 Cr1 C3_1 C2_1 -155.23(12)
C5_2 Cr1 C3_1 C2_1 59.44(14)
C4_1 Cr1 C3_1 C2_1 -117.49(17)
C1_2 Cr1 C3_1 C2_1 170.12(11)
C1_1 Cr1 C3_1 C2_1 -37.05(11)
C2_1 C3_1 C4_1 C5_1 0.5(2)
Cr1 C3_1 C4_1 C5_1 -61.65(14)
C2_1 C3_1 C4_1 Cr1 62.18(14)
C7_2 Cr1 C4_1 C3_1 79.67(12)
C3_2 Cr1 C4_1 C3_1 -169.41(11)
C6_2 Cr1 C4_1 C3_1 45.05(15)
C4_2 Cr1 C4_1 C3_1 -124.91(18)
C5_1 Cr1 C4_1 C3_1 -117.48(16)
C2_2 Cr1 C4_1 C3_1 155.15(11)
C5_2 Cr1 C4_1 C3_1 -7.7(3)
C2_1 Cr1 C4_1 C3_1 -37.55(11)
C1_2 Cr1 C4_1 C3_1 117.49(12)
C1_1 Cr1 C4_1 C3_1 -80.13(12)
C7_2 Cr1 C4_1 C5_1 -162.85(11)
C3_2 Cr1 C4_1 C5_1 -51.92(14)
C6_2 Cr1 C4_1 C5_1 162.53(12)
C4_2 Cr1 C4_1 C5_1 -7.4(2)
C2_2 Cr1 C4_1 C5_1 -87.36(12)
C5_2 Cr1 C4_1 C5_1 109.8(2)
C3_1 Cr1 C4_1 C5_1 117.48(16)
C2_1 Cr1 C4_1 C5_1 79.93(12)
C1_2 Cr1 C4_1 C5_1 -125.03(12)
C1_1 Cr1 C4_1 C5_1 37.35(11)
C3_1 C4_1 C5_1 C1_1 -0.5(2)
Cr1 C4_1 C5_1 C1_1 -62.38(14)
C3_1 C4_1 C5_1 Cr1 61.92(14)
C2_1 C1_1 C5_1 C4_1 0.2(2)
P1 C1_1 C5_1 C4_1 179.05(14)
Cr1 C1_1 C5_1 C4_1 62.01(14)
C2_1 C1_1 C5_1 Cr1 -61.81(13)
P1 C1_1 C5_1 Cr1 117.03(15)
C7_2 Cr1 C5_1 C4_1 28.13(19)
C3_2 Cr1 C5_1 C4_1 140.57(12)
C6_2 Cr1 C5_1 C4_1 -58.4(3)
C4_2 Cr1 C5_1 C4_1 176.53(11)
C2_2 Cr1 C5_1 C4_1 101.97(12)
C5_2 Cr1 C5_1 C4_1 -147.15(14)
C3_1 Cr1 C5_1 C4_1 -37.46(11)
C2_1 Cr1 C5_1 C4_1 -80.02(13)
C1_2 Cr1 C5_1 C4_1 65.75(13)
C1_1 Cr1 C5_1 C4_1 -118.12(17)
C7_2 Cr1 C5_1 C1_1 146.25(14)
C3_2 Cr1 C5_1 C1_1 -101.30(13)
C6_2 Cr1 C5_1 C1_1 59.7(3)
C4_2 Cr1 C5_1 C1_1 -65.35(14)
C2_2 Cr1 C5_1 C1_1 -139.91(12)
C5_2 Cr1 C5_1 C1_1 -29.0(2)
C4_1 Cr1 C5_1 C1_1 118.12(17)
C3_1 Cr1 C5_1 C1_1 80.67(13)
C2_1 Cr1 C5_1 C1_1 38.10(12)
C1_2 Cr1 C5_1 C1_1 -176.13(12)
C7_2 Cr1 C1_2 C2_2 -144.25(17)
C3_2 Cr1 C1_2 C2_2 -20.89(11)
C6_2 Cr1 C1_2 C2_2 -121.42(12)
C4_2 Cr1 C1_2 C2_2 -52.29(12)
C5_1 Cr1 C1_2 C2_2 71.62(13)
C5_2 Cr1 C1_2 C2_2 -89.89(12)
C4_1 Cr1 C1_2 C2_2 106.07(12)
C3_1 Cr1 C1_2 C2_2 142.14(11)
C2_1 Cr1 C1_2 C2_2 154.13(14)
C1_1 Cr1 C1_2 C2_2 66.0(2)
C3_2 Cr1 C1_2 C7_2 123.35(13)
C6_2 Cr1 C1_2 C7_2 22.83(12)
C4_2 Cr1 C1_2 C7_2 91.96(12)
C5_1 Cr1 C1_2 C7_2 -144.13(12)
C2_2 Cr1 C1_2 C7_2 144.25(17)
C5_2 Cr1 C1_2 C7_2 54.36(13)
C4_1 Cr1 C1_2 C7_2 -109.69(12)
C3_1 Cr1 C1_2 C7_2 -73.61(13)
C2_1 Cr1 C1_2 C7_2 -61.62(19)
C1_1 Cr1 C1_2 C7_2 -149.80(17)
C7_2 Cr1 C1_2 P2 99.46(19)
C3_2 Cr1 C1_2 P2 -137.19(16)
C6_2 Cr1 C1_2 P2 122.29(16)
C4_2 Cr1 C1_2 P2 -168.58(14)
C5_1 Cr1 C1_2 P2 -44.67(17)
C2_2 Cr1 C1_2 P2 -116.29(19)
C5_2 Cr1 C1_2 P2 153.81(15)
C4_1 Cr1 C1_2 P2 -10.23(16)
C3_1 Cr1 C1_2 P2 25.85(17)
C2_1 Cr1 C1_2 P2 37.8(2)
C1_1 Cr1 C1_2 P2 -50.3(3)
C7_2 C1_2 C2_2 C3_2 -0.1(3)
P2 C1_2 C2_2 C3_2 173.99(16)
Cr1 C1_2 C2_2 C3_2 42.40(19)
C7_2 C1_2 C2_2 Cr1 -42.51(18)
P2 C1_2 C2_2 Cr1 131.59(14)
C7_2 Cr1 C2_2 C3_2 -124.14(13)
C6_2 Cr1 C2_2 C3_2 -92.21(12)
C4_2 Cr1 C2_2 C3_2 -22.93(11)
C5_1 Cr1 C2_2 C3_2 92.80(12)
C5_2 Cr1 C2_2 C3_2 -54.18(12)
C4_1 Cr1 C2_2 C3_2 131.51(12)
C3_1 Cr1 C2_2 C3_2 154.44(12)
C2_1 Cr1 C2_2 C3_2 86.4(3)
C1_2 Cr1 C2_2 C3_2 -146.52(17)
C1_1 Cr1 C2_2 C3_2 62.61(14)
C7_2 Cr1 C2_2 C1_2 22.38(11)
C3_2 Cr1 C2_2 C1_2 146.52(17)
C6_2 Cr1 C2_2 C1_2 54.32(12)
C4_2 Cr1 C2_2 C1_2 123.60(12)
C5_1 Cr1 C2_2 C1_2 -120.67(11)
C5_2 Cr1 C2_2 C1_2 92.35(12)
C4_1 Cr1 C2_2 C1_2 -81.97(12)
C3_1 Cr1 C2_2 C1_2 -59.03(15)
C2_1 Cr1 C2_2 C1_2 -127.1(3)
C1_1 Cr1 C2_2 C1_2 -150.86(11)
C1_2 C2_2 C3_2 C4_2 3.9(3)
Cr1 C2_2 C3_2 C4_2 46.9(2)
C1_2 C2_2 C3_2 Cr1 -43.0(2)
C7_2 Cr1 C3_2 C4_2 -91.12(12)
C6_2 Cr1 C3_2 C4_2 -52.87(12)
C5_1 Cr1 C3_2 C4_2 122.30(12)
C2_2 Cr1 C3_2 C4_2 -143.12(17)
C5_2 Cr1 C3_2 C4_2 -21.86(11)
C4_1 Cr1 C3_2 C4_2 151.75(11)
C3_1 Cr1 C3_2 C4_2 128.5(2)
C2_1 Cr1 C3_2 C4_2 61.44(16)
C1_2 Cr1 C3_2 C4_2 -122.34(12)
C1_1 Cr1 C3_2 C4_2 83.49(12)
C7_2 Cr1 C3_2 C2_2 52.01(12)
C6_2 Cr1 C3_2 C2_2 90.26(12)
C4_2 Cr1 C3_2 C2_2 143.12(17)
C5_1 Cr1 C3_2 C2_2 -94.58(12)
C5_2 Cr1 C3_2 C2_2 121.27(12)
C4_1 Cr1 C3_2 C2_2 -65.12(14)
C3_1 Cr1 C3_2 C2_2 -88.4(3)
C2_1 Cr1 C3_2 C2_2 -155.43(12)
C1_2 Cr1 C3_2 C2_2 20.78(11)
C1_1 Cr1 C3_2 C2_2 -133.38(11)
C2_2 C3_2 C4_2 C5_2 -2.3(4)
Cr1 C3_2 C4_2 C5_2 44.7(2)
C2_2 C3_2 C4_2 Cr1 -47.0(2)
C7_2 Cr1 C4_2 C5_2 -52.69(12)
C3_2 Cr1 C4_2 C5_2 -144.61(17)
C6_2 Cr1 C4_2 C5_2 -21.59(11)
C5_1 Cr1 C4_2 C5_2 145.49(11)
C2_2 Cr1 C4_2 C5_2 -121.70(13)
C4_1 Cr1 C4_2 C5_2 150.64(17)
C3_1 Cr1 C4_2 C5_2 61.76(19)
C2_1 Cr1 C4_2 C5_2 74.81(13)
C1_2 Cr1 C4_2 C5_2 -91.01(12)
C1_1 Cr1 C4_2 C5_2 111.00(12)
C7_2 Cr1 C4_2 C3_2 91.92(12)
C6_2 Cr1 C4_2 C3_2 123.02(13)
C5_1 Cr1 C4_2 C3_2 -69.90(13)
C2_2 Cr1 C4_2 C3_2 22.91(11)
C5_2 Cr1 C4_2 C3_2 144.61(17)
C4_1 Cr1 C4_2 C3_2 -64.7(2)
C3_1 Cr1 C4_2 C3_2 -153.63(15)
C2_1 Cr1 C4_2 C3_2 -140.58(12)
C1_2 Cr1 C4_2 C3_2 53.60(12)
C1_1 Cr1 C4_2 C3_2 -104.39(12)
C3_2 C4_2 C5_2 C6_2 -1.4(4)
Cr1 C4_2 C5_2 C6_2 42.9(2)
C3_2 C4_2 C5_2 Cr1 -44.3(2)
C7_2 Cr1 C5_2 C4_2 123.48(13)
C3_2 Cr1 C5_2 C4_2 22.09(11)
C6_2 Cr1 C5_2 C4_2 145.43(18)
C5_1 Cr1 C5_2 C4_2 -59.46(18)
C2_2 Cr1 C5_2 C4_2 53.82(12)
C4_1 Cr1 C5_2 C4_2 -142.7(2)
C3_1 Cr1 C5_2 C4_2 -148.26(11)
C2_1 Cr1 C5_2 C4_2 -115.91(12)
C1_2 Cr1 C5_2 C4_2 91.57(12)
C1_1 Cr1 C5_2 C4_2 -77.92(13)
C7_2 Cr1 C5_2 C6_2 -21.95(12)
C3_2 Cr1 C5_2 C6_2 -123.35(13)
C4_2 Cr1 C5_2 C6_2 -145.43(18)
C5_1 Cr1 C5_2 C6_2 155.11(14)
C2_2 Cr1 C5_2 C6_2 -91.61(13)
C4_1 Cr1 C5_2 C6_2 71.9(3)
C3_1 Cr1 C5_2 C6_2 66.30(14)
C2_1 Cr1 C5_2 C6_2 98.66(13)
C1_2 Cr1 C5_2 C6_2 -53.87(13)
C1_1 Cr1 C5_2 C6_2 136.64(12)
C4_2 C5_2 C6_2 C7_2 0.9(4)
Cr1 C5_2 C6_2 C7_2 44.0(2)
C4_2 C5_2 C6_2 Cr1 -43.1(2)
C3_2 Cr1 C6_2 C7_2 -92.37(13)
C4_2 Cr1 C6_2 C7_2 -123.50(13)
C5_1 Cr1 C6_2 C7_2 106.3(3)
C2_2 Cr1 C6_2 C7_2 -54.37(13)
C5_2 Cr1 C6_2 C7_2 -144.86(19)
C4_1 Cr1 C6_2 C7_2 60.88(16)
C3_1 Cr1 C6_2 C7_2 87.24(13)
C2_1 Cr1 C6_2 C7_2 126.03(12)
C1_2 Cr1 C6_2 C7_2 -22.87(12)
C1_1 Cr1 C6_2 C7_2 152.91(12)
C7_2 Cr1 C6_2 C5_2 144.86(19)
C3_2 Cr1 C6_2 C5_2 52.50(13)
C4_2 Cr1 C6_2 C5_2 21.37(12)
C5_1 Cr1 C6_2 C5_2 -108.8(3)
C2_2 Cr1 C6_2 C5_2 90.49(13)
C4_1 Cr1 C6_2 C5_2 -154.25(12)
C3_1 Cr1 C6_2 C5_2 -127.90(12)
C2_1 Cr1 C6_2 C5_2 -89.11(13)
C1_2 Cr1 C6_2 C5_2 121.99(13)
C1_1 Cr1 C6_2 C5_2 -62.23(16)
C5_2 C6_2 C7_2 C1_2 3.1(4)
Cr1 C6_2 C7_2 C1_2 47.6(2)
C5_2 C6_2 C7_2 Cr1 -44.5(2)
C2_2 C1_2 C7_2 C6_2 -4.1(3)
P2 C1_2 C7_2 C6_2 -178.73(17)
Cr1 C1_2 C7_2 C6_2 -47.1(2)
C2_2 C1_2 C7_2 Cr1 43.04(18)
P2 C1_2 C7_2 Cr1 -131.60(11)
C3_2 Cr1 C7_2 C6_2 90.56(13)
C4_2 Cr1 C7_2 C6_2 52.49(13)
C5_1 Cr1 C7_2 C6_2 -155.25(14)
C2_2 Cr1 C7_2 C6_2 121.24(13)
C5_2 Cr1 C7_2 C6_2 21.86(12)
C4_1 Cr1 C7_2 C6_2 -137.49(12)
C3_1 Cr1 C7_2 C6_2 -100.01(13)
C2_1 Cr1 C7_2 C6_2 -68.29(14)
C1_2 Cr1 C7_2 C6_2 143.35(18)
C1_1 Cr1 C7_2 C6_2 -74.3(2)
C3_2 Cr1 C7_2 C1_2 -52.79(12)
C6_2 Cr1 C7_2 C1_2 -143.35(18)
C4_2 Cr1 C7_2 C1_2 -90.87(12)
C5_1 Cr1 C7_2 C1_2 61.40(18)
C2_2 Cr1 C7_2 C1_2 -22.11(11)
C5_2 Cr1 C7_2 C1_2 -121.49(13)
C4_1 Cr1 C7_2 C1_2 79.16(13)
C3_1 Cr1 C7_2 C1_2 116.64(12)
C2_1 Cr1 C7_2 C1_2 148.36(11)
C1_1 Cr1 C7_2 C1_2 142.36(19)
C2_1 C1_1 P1 C1_4 -89.5(2)
C5_1 C1_1 P1 C1_4 91.91(17)
Cr1 C1_1 P1 C1_4 178.45(11)
C2_1 C1_1 P1 C1_3 17.1(2)
C5_1 C1_1 P1 C1_3 -161.47(16)
Cr1 C1_1 P1 C1_3 -74.92(12)
C1_1 P1 C1_3 C6_3 -80.58(16)
C1_4 P1 C1_3 C6_3 24.36(18)
C1_1 P1 C1_3 C2_3 150.99(14)
C1_4 P1 C1_3 C2_3 -104.07(14)
C6_3 C1_3 C2_3 C3_3 57.6(2)
P1 C1_3 C2_3 C3_3 -169.65(14)
C1_3 C2_3 C3_3 C4_3 -57.2(2)
C2_3 C3_3 C4_3 C5_3 55.2(3)
C3_3 C4_3 C5_3 C6_3 -54.1(3)
C4_3 C5_3 C6_3 C1_3 54.7(2)
C2_3 C1_3 C6_3 C5_3 -56.0(2)
P1 C1_3 C6_3 C5_3 175.52(15)
C1_1 P1 C1_4 C6_4 -66.05(16)
C1_3 P1 C1_4 C6_4 -170.28(15)
C1_1 P1 C1_4 C2_4 173.23(15)
C1_3 P1 C1_4 C2_4 69.00(16)
C6_4 C1_4 C2_4 C3_4 57.1(2)
P1 C1_4 C2_4 C3_4 177.73(16)
C1_4 C2_4 C3_4 C4_4 -57.6(3)
C2_4 C3_4 C4_4 C5_4 56.0(3)
C3_4 C4_4 C5_4 C6_4 -55.0(3)
C4_4 C5_4 C6_4 C1_4 55.2(3)
C2_4 C1_4 C6_4 C5_4 -55.7(2)
P1 C1_4 C6_4 C5_4 -176.45(15)
C2_2 C1_2 P2 C1_5 -5.83(18)
C7_2 C1_2 P2 C1_5 169.07(14)
Cr1 C1_2 P2 C1_5 88.12(15)
C2_2 C1_2 P2 C1_6 99.55(17)
C7_2 C1_2 P2 C1_6 -85.56(15)
Cr1 C1_2 P2 C1_6 -166.51(14)
C1_2 P2 C1_5 C2_5 -75.94(15)
C1_6 P2 C1_5 C2_5 -179.86(14)
C1_2 P2 C1_5 C6_5 163.56(14)
C1_6 P2 C1_5 C6_5 59.64(16)
C6_5 C1_5 C2_5 C3_5 -56.2(2)
P2 C1_5 C2_5 C3_5 -176.72(14)
C1_5 C2_5 C3_5 C4_5 56.8(2)
C2_5 C3_5 C4_5 C5_5 -54.8(3)
C3_5 C4_5 C5_5 C6_5 54.6(3)
C4_5 C5_5 C6_5 C1_5 -55.9(3)
C2_5 C1_5 C6_5 C5_5 55.6(2)
P2 C1_5 C6_5 C5_5 177.02(15)
C1_2 P2 C1_6 C2_6 -58.88(16)
C1_5 P2 C1_6 C2_6 49.76(16)
C1_2 P2 C1_6 C6_6 68.03(15)
C1_5 P2 C1_6 C6_6 176.67(14)
C6_6 C1_6 C2_6 C3_6 55.0(2)
P2 C1_6 C2_6 C3_6 -178.05(15)
C1_6 C2_6 C3_6 C4_6 -55.6(3)
C2_6 C3_6 C4_6 C5_6 55.4(3)
C3_6 C4_6 C5_6 C6_6 -55.1(2)
C4_6 C5_6 C6_6 C1_6 55.9(2)
C2_6 C1_6 C6_6 C5_6 -55.5(2)
P2 C1_6 C6_6 C5_6 174.09(14)
